data_7213675
loop_
_publ_author_name
'Liu, Qing-Xiang'
'Bi, Yue'
'Zhao, Xiao-Jun'
'Zhao, Zhi-Xiang'
'Wang, Jian-Hua'
'Wang, Xiu-Guang'

_publ_section_title
;
 Copper(ii) and cobalt(ii) complexes based on bis-benzimidazolyl ligand
 with 1,2-bis(2&#x2032;-ethoxy)phenyl linker: synthesis, crystal structure
 and conformations
;
_journal_issue 10
_journal_name_full CrystEngComm
_journal_page_first 1950
_journal_paper_doi 10.1039/c3ce40957k
_journal_volume 16
_journal_year 2014
_chemical_formula_sum 'C28.5 H33.5 Cu N4 O8.25'
_chemical_formula_weight 627.63
_chemical_name_systematic
; 
 ? 
;
_space_group_IT_number 15
_symmetry_cell_setting monoclinic
_symmetry_space_group_name_Hall '-C 2yc'
_symmetry_space_group_name_H-M 'C 1 2/c 1'
_atom_sites_solution_hydrogens geom
_atom_sites_solution_primary direct
_atom_sites_solution_secondary difmap
_audit_creation_method SHELXL-97
_cell_angle_alpha 90.00
_cell_angle_beta 102.019(2)
_cell_angle_gamma 90.00
_cell_formula_units_Z 8
_cell_length_a 21.6962(17)
_cell_length_b 16.6659(17)
_cell_length_c 17.1799(15)
_cell_measurement_reflns_used 4038
_cell_measurement_temperature 296(2)
_cell_measurement_theta_max 22.27
_cell_measurement_theta_min 2.44
_cell_volume 6075.8(9)
_computing_cell_refinement 'Bruker SMART'
_computing_data_collection 'Bruker SMART'
_computing_data_reduction 'Bruker SAINT'
_computing_molecular_graphics 'Bruker SHELXTL'
_computing_publication_material 'Bruker SHELXTL'
_computing_structure_refinement 'SHELXL-97 (Sheldrick, 1997)'
_computing_structure_solution 'SHELXS-97 (Sheldrick, 1990)'
_diffrn_ambient_temperature 296(2)
_diffrn_measured_fraction_theta_full 0.994
_diffrn_measured_fraction_theta_max 0.994
_diffrn_measurement_device_type 'CCD area detector'
_diffrn_measurement_method 'phi and omega scans'
_diffrn_radiation_monochromator graphite
_diffrn_radiation_source 'fine-focus sealed tube'
_diffrn_radiation_type MoK\a
_diffrn_radiation_wavelength 0.71073
_diffrn_reflns_av_R_equivalents 0.0400
_diffrn_reflns_av_sigmaI/netI 0.0475
_diffrn_reflns_limit_h_max 25
_diffrn_reflns_limit_h_min -19
_diffrn_reflns_limit_k_max 19
_diffrn_reflns_limit_k_min -19
_diffrn_reflns_limit_l_max 14
_diffrn_reflns_limit_l_min -20
_diffrn_reflns_number 14826
_diffrn_reflns_theta_full 25.01
_diffrn_reflns_theta_max 25.01
_diffrn_reflns_theta_min 1.55
_exptl_absorpt_coefficient_mu 0.774
_exptl_absorpt_correction_T_max 0.8606
_exptl_absorpt_correction_T_min 0.8301
_exptl_absorpt_correction_type multi-scan
_exptl_absorpt_process_details sadabs
_exptl_crystal_colour blue
_exptl_crystal_density_diffrn 1.372
_exptl_crystal_density_meas ?
_exptl_crystal_density_method 'not measured'
_exptl_crystal_description block
_exptl_crystal_F_000 2620
_exptl_crystal_size_max 0.25
_exptl_crystal_size_mid 0.23
_exptl_crystal_size_min 0.20
_refine_diff_density_max 0.827
_refine_diff_density_min -0.789
_refine_diff_density_rms 0.069
_refine_ls_extinction_method none
_refine_ls_goodness_of_fit_ref 1.054
_refine_ls_hydrogen_treatment constr
_refine_ls_matrix_type full
_refine_ls_number_parameters 395
_refine_ls_number_reflns 5324
_refine_ls_number_restraints 68
_refine_ls_restrained_S_all 1.072
_refine_ls_R_factor_all 0.1108
_refine_ls_R_factor_gt 0.0634
_refine_ls_shift/su_max 0.000
_refine_ls_shift/su_mean 0.000
_refine_ls_structure_factor_coef Fsqd
_refine_ls_weighting_details 'calc w=1/[\s^2^(Fo^2^)+(0.1009P)^2^+7.7234P] where P=(Fo^2^+2Fc^2^)/3'
_refine_ls_weighting_scheme calc
_refine_ls_wR_factor_gt 0.1724
_refine_ls_wR_factor_ref 0.2042
_reflns_number_gt 3145
_reflns_number_total 5324
_reflns_threshold_expression >2sigma(I)
_cod_data_source_file c3ce40957k.txt
_cod_data_source_block 100129c
_cod_depositor_comments
;
The following automatic conversions were performed:

'_symmetry_cell_setting' value 'Monoclinic' changed to 'monoclinic'
according to
/usr/data/users/saulius/automatic-downloads/current/RSC/lib/dictionaries/cif_core.dic
dictionary named 'cif_core.dic' version 2.4.2 from 2011-04-26.

Automatic conversion script
Id: cif_fix_values 2281 2013-09-26 08:29:07Z andrius 

The following automatic conversions were performed:

'_exptl_crystal_density_meas' value 'none' was changed to '?' - the
value is perceived as not measured.

Automatic conversion script
Id: cif_fix_values 3008 2015-01-20 13:52:24Z robertas 
;
_cod_original_sg_symbol_H-M C2/c
_cod_original_formula_sum 'C28.50 H33.50 Cu N4 O8.25'
_cod_database_code 7213675

loop_
_symmetry_equiv_pos_as_xyz
'x, y, z'
'-x, y, -z+1/2'
'x+1/2, y+1/2, z'
'-x+1/2, y+1/2, -z+1/2'
'-x, -y, -z'
'x, -y, z-1/2'
'-x+1/2, -y+1/2, -z'
'x+1/2, -y+1/2, z-1/2'

loop_
_atom_site_label
_atom_site_type_symbol
_atom_site_fract_x
_atom_site_fract_y
_atom_site_fract_z
_atom_site_U_iso_or_equiv
_atom_site_adp_type
_atom_site_occupancy
_atom_site_symmetry_multiplicity
_atom_site_calc_flag
_atom_site_refinement_flags
_atom_site_disorder_assembly
_atom_site_disorder_group
Cu1 Cu 0.17369(3) 0.18049(4) 0.24029(4) 0.0708(3) Uani 1 1 d U . .
O1 O 0.43111(16) 0.0873(2) 0.3824(2) 0.0805(11) Uani 1 1 d . . .
O2 O 0.43909(16) 0.2415(2) 0.3661(2) 0.0704(9) Uani 1 1 d . . .
O3 O 0.1649(2) 0.1986(3) 0.3852(2) 0.1029(9) Uani 1 1 d U . .
O4 O 0.1102(2) 0.1272(3) 0.2900(2) 0.0981(9) Uani 1 1 d U . .
O5 O 0.11025(19) 0.2599(2) 0.1899(3) 0.0897(12) Uani 1 1 d . . .
O6 O 0.1096(2) 0.1661(3) 0.1029(3) 0.0992(13) Uani 1 1 d . . .
N1 N 0.2326(2) 0.0882(3) 0.2659(3) 0.0694(11) Uani 1 1 d . . .
N2 N 0.3102(2) 0.0125(3) 0.3322(3) 0.0721(12) Uani 1 1 d . . .
N3 N 0.3264(2) 0.3275(3) 0.2892(3) 0.0680(11) Uani 1 1 d . . .
N4 N 0.2448(2) 0.2536(3) 0.2347(2) 0.0674(11) Uani 1 1 d . . .
C1 C 0.2496(2) 0.0338(3) 0.2128(3) 0.0612(13) Uani 1 1 d . . .
C2 C 0.2983(2) -0.0141(3) 0.2541(4) 0.0675(14) Uani 1 1 d . . .
C3 C 0.3242(3) -0.0753(3) 0.2169(5) 0.0879(19) Uani 1 1 d . . .
H3 H 0.3557 -0.1083 0.2450 0.106 Uiso 1 1 calc R . .
C4 C 0.3014(3) -0.0854(4) 0.1371(5) 0.0937(19) Uani 1 1 d . . .
H4 H 0.3187 -0.1249 0.1100 0.112 Uiso 1 1 calc R . .
C5 C 0.2526(3) -0.0376(4) 0.0954(4) 0.0841(17) Uani 1 1 d . . .
H5 H 0.2371 -0.0468 0.0414 0.101 Uiso 1 1 calc R . .
C6 C 0.2273(3) 0.0229(3) 0.1332(3) 0.0693(14) Uani 1 1 d . . .
H6 H 0.1957 0.0557 0.1052 0.083 Uiso 1 1 calc R . .
C7 C 0.2694(3) 0.0735(4) 0.3352(4) 0.0760(15) Uani 1 1 d . . .
H7 H 0.2676 0.1018 0.3814 0.091 Uiso 1 1 calc R . .
C8 C 0.3589(3) -0.0145(4) 0.3988(4) 0.091(2) Uani 1 1 d . . .
H8A H 0.3545 -0.0718 0.4059 0.110 Uiso 1 1 calc R . .
H8B H 0.3530 0.0119 0.4471 0.110 Uiso 1 1 calc R . .
C9 C 0.4245(3) 0.0030(3) 0.3866(4) 0.0902(19) Uani 1 1 d . . .
H9A H 0.4556 -0.0185 0.4305 0.108 Uiso 1 1 calc R . .
H9B H 0.4307 -0.0218 0.3378 0.108 Uiso 1 1 calc R . .
C10 C 0.4888(2) 0.1147(3) 0.3722(3) 0.0655(13) Uani 1 1 d . . .
C11 C 0.4921(2) 0.1976(3) 0.3634(3) 0.0634(13) Uani 1 1 d . . .
C12 C 0.5487(3) 0.2313(4) 0.3567(4) 0.0833(17) Uani 1 1 d . . .
H12 H 0.5523 0.2867 0.3529 0.100 Uiso 1 1 calc R . .
C13 C 0.6009(3) 0.1824(4) 0.3557(5) 0.101(2) Uani 1 1 d . . .
H13 H 0.6390 0.2053 0.3506 0.121 Uiso 1 1 calc R . .
C14 C 0.5962(3) 0.1011(4) 0.3621(4) 0.0924(19) Uani 1 1 d . . .
H14 H 0.6309 0.0686 0.3610 0.111 Uiso 1 1 calc R . .
C15 C 0.5403(3) 0.0675(3) 0.3701(4) 0.0817(16) Uani 1 1 d . . .
H15 H 0.5372 0.0121 0.3743 0.098 Uiso 1 1 calc R . .
C16 C 0.4403(3) 0.3250(3) 0.3491(4) 0.0736(15) Uani 1 1 d . . .
H16A H 0.4501 0.3329 0.2971 0.088 Uiso 1 1 calc R . .
H16B H 0.4727 0.3511 0.3884 0.088 Uiso 1 1 calc R . .
C17 C 0.3773(3) 0.3607(4) 0.3508(3) 0.0792(16) Uani 1 1 d . . .
H17A H 0.3676 0.3511 0.4027 0.095 Uiso 1 1 calc R . .
H17B H 0.3792 0.4183 0.3435 0.095 Uiso 1 1 calc R . .
C18 C 0.3123(3) 0.3480(3) 0.2085(3) 0.0657(14) Uani 1 1 d . . .
C19 C 0.2613(2) 0.3010(3) 0.1752(3) 0.0620(13) Uani 1 1 d . . .
C20 C 0.2353(3) 0.3046(3) 0.0939(3) 0.0677(14) Uani 1 1 d . . .
H20 H 0.2009 0.2733 0.0708 0.081 Uiso 1 1 calc R . .
C21 C 0.2632(3) 0.3571(4) 0.0495(4) 0.0818(16) Uani 1 1 d . . .
H21 H 0.2473 0.3608 -0.0050 0.098 Uiso 1 1 calc R . .
C22 C 0.3138(3) 0.4040(4) 0.0835(4) 0.0855(17) Uani 1 1 d . . .
H22 H 0.3308 0.4386 0.0510 0.103 Uiso 1 1 calc R . .
C23 C 0.3407(3) 0.4018(3) 0.1640(4) 0.0746(15) Uani 1 1 d . . .
H23 H 0.3749 0.4337 0.1868 0.089 Uiso 1 1 calc R . .
C24 C 0.2855(3) 0.2720(4) 0.2998(3) 0.0737(15) Uani 1 1 d . . .
H24 H 0.2855 0.2483 0.3488 0.088 Uiso 1 1 calc R . .
C25 C 0.1210(3) 0.1524(5) 0.3610(4) 0.0999(9) Uani 1 1 d U . .
C26 C 0.0799(4) 0.1209(6) 0.4131(5) 0.148(3) Uani 1 1 d . . .
H26A H 0.0800 0.0633 0.4115 0.222 Uiso 1 1 calc R . .
H26B H 0.0377 0.1403 0.3947 0.222 Uiso 1 1 calc R . .
H26C H 0.0955 0.1387 0.4667 0.222 Uiso 1 1 calc R . .
C27 C 0.0890(3) 0.2303(4) 0.1236(4) 0.0805(16) Uani 1 1 d . . .
C28 C 0.0394(4) 0.2760(5) 0.0646(5) 0.132(3) Uani 1 1 d U . .
H28A H 0.0585 0.3218 0.0452 0.198 Uiso 1 1 calc R . .
H28B H 0.0066 0.2936 0.0905 0.198 Uiso 1 1 calc R . .
H28C H 0.0218 0.2416 0.0208 0.198 Uiso 1 1 calc R . .
O7 O 0.1550(5) 0.3065(6) 0.5215(5) 0.101(3) Uani 0.50 1 d PU A -1
C29 C 0.2182(6) 0.2787(7) 0.5218(6) 0.075(3) Uani 0.50 1 d PU A -1
O8 O 0.0352(7) 0.0086(5) 0.2170(7) 0.167(5) Uani 0.50 1 d PU . .
O9 O 1.0000 0.3430(10) 0.2500 0.149(6) Uani 0.50 2 d SPU . .
O10 O 0.0523(3) 0.0193(4) 0.0568(5) 0.194(3) Uani 1 1 d U . .
H10B H 0.0384 0.0429 0.0127 0.290 Uiso 1 1 d R . .
H10A H 0.0833 0.0410 0.0882 0.290 Uiso 1 1 d R . .

loop_
_atom_site_aniso_label
_atom_site_aniso_U_11
_atom_site_aniso_U_22
_atom_site_aniso_U_33
_atom_site_aniso_U_23
_atom_site_aniso_U_13
_atom_site_aniso_U_12
Cu1 0.0645(4) 0.0842(5) 0.0608(4) -0.0033(3) 0.0067(3) 0.0124(3)
O1 0.058(2) 0.064(2) 0.118(3) 0.017(2) 0.015(2) -0.0035(17)
O2 0.061(2) 0.061(2) 0.088(3) 0.0134(18) 0.0135(18) 0.0034(17)
O3 0.096(2) 0.142(3) 0.0721(13) -0.0154(16) 0.0206(15) -0.0153(17)
O4 0.087(2) 0.138(3) 0.0714(15) -0.0135(16) 0.0221(14) -0.0126(16)
O5 0.081(3) 0.085(3) 0.090(3) -0.021(2) -0.012(2) 0.014(2)
O6 0.118(4) 0.088(3) 0.085(3) -0.009(2) 0.007(3) -0.003(3)
N1 0.061(3) 0.080(3) 0.067(3) 0.012(2) 0.014(2) 0.004(2)
N2 0.058(3) 0.071(3) 0.083(3) 0.026(2) 0.005(2) -0.010(2)
N3 0.070(3) 0.073(3) 0.058(3) -0.001(2) 0.007(2) 0.017(2)
N4 0.073(3) 0.073(3) 0.054(3) -0.001(2) 0.006(2) 0.013(2)
C1 0.056(3) 0.054(3) 0.073(4) 0.018(3) 0.011(3) -0.008(2)
C2 0.059(3) 0.054(3) 0.092(4) 0.018(3) 0.021(3) -0.014(2)
C3 0.073(4) 0.047(3) 0.143(6) 0.017(3) 0.021(4) -0.001(3)
C4 0.103(5) 0.062(4) 0.116(6) -0.015(4) 0.024(4) -0.002(3)
C5 0.086(4) 0.075(4) 0.092(4) 0.004(3) 0.021(3) -0.009(3)
C6 0.075(3) 0.056(3) 0.079(4) 0.011(3) 0.021(3) -0.006(3)
C7 0.067(3) 0.083(4) 0.078(4) 0.011(3) 0.017(3) -0.002(3)
C8 0.073(4) 0.088(4) 0.103(5) 0.043(4) -0.004(3) -0.016(3)
C9 0.069(4) 0.063(3) 0.130(5) 0.031(3) 0.000(4) -0.007(3)
C10 0.051(3) 0.070(3) 0.074(3) 0.004(3) 0.007(2) -0.005(2)
C11 0.053(3) 0.065(3) 0.072(3) 0.010(2) 0.012(2) 0.001(2)
C12 0.060(3) 0.074(4) 0.116(5) 0.022(3) 0.016(3) -0.004(3)
C13 0.062(4) 0.096(5) 0.148(6) 0.030(4) 0.031(4) -0.004(3)
C14 0.060(4) 0.087(4) 0.134(6) 0.010(4) 0.027(4) 0.007(3)
C15 0.064(3) 0.061(3) 0.120(5) 0.004(3) 0.017(3) 0.004(3)
C16 0.072(4) 0.064(3) 0.079(4) 0.004(3) 0.003(3) -0.002(3)
C17 0.088(4) 0.075(3) 0.068(3) -0.009(3) 0.000(3) 0.015(3)
C18 0.072(3) 0.065(3) 0.059(3) -0.004(3) 0.012(3) 0.026(3)
C19 0.071(3) 0.055(3) 0.060(3) -0.003(2) 0.012(3) 0.019(2)
C20 0.086(4) 0.058(3) 0.060(3) -0.004(2) 0.017(3) 0.018(3)
C21 0.099(5) 0.084(4) 0.061(3) -0.002(3) 0.013(3) 0.012(4)
C22 0.110(5) 0.073(4) 0.076(4) 0.018(3) 0.025(4) 0.013(3)
C23 0.086(4) 0.054(3) 0.086(4) 0.000(3) 0.022(3) 0.011(3)
C24 0.078(4) 0.079(4) 0.063(3) 0.006(3) 0.012(3) 0.012(3)
C25 0.091(2) 0.140(3) 0.0714(14) -0.0137(16) 0.0223(14) -0.0135(16)
C26 0.148(8) 0.200(10) 0.113(6) 0.013(6) 0.067(6) 0.007(7)
C27 0.074(4) 0.069(4) 0.089(5) 0.001(3) -0.005(3) -0.005(3)
C28 0.110(6) 0.125(6) 0.134(6) 0.023(5) -0.036(5) -0.001(5)
O7 0.111(7) 0.127(7) 0.067(5) 0.004(5) 0.023(5) -0.033(6)
C29 0.082(7) 0.095(7) 0.051(6) 0.007(5) 0.019(5) 0.003(6)
O8 0.263(14) 0.070(5) 0.128(8) -0.007(5) -0.050(8) -0.033(7)
O9 0.147(12) 0.122(10) 0.192(14) 0.000 0.070(11) 0.000
O10 0.142(5) 0.142(5) 0.254(8) -0.062(5) -0.057(5) 0.012(4)

loop_
_atom_type_symbol
_atom_type_description
_atom_type_scat_dispersion_real
_atom_type_scat_dispersion_imag
_atom_type_scat_source
C C 0.0033 0.0016 'International Tables Vol C Tables 4.2.6.8 and 6.1.1.4'
H H 0.0000 0.0000 'International Tables Vol C Tables 4.2.6.8 and 6.1.1.4'
N N 0.0061 0.0033 'International Tables Vol C Tables 4.2.6.8 and 6.1.1.4'
O O 0.0106 0.0060 'International Tables Vol C Tables 4.2.6.8 and 6.1.1.4'
Cu Cu 0.3201 1.2651 'International Tables Vol C Tables 4.2.6.8 and 6.1.1.4'

loop_
_geom_angle_atom_site_label_1
_geom_angle_atom_site_label_2
_geom_angle_atom_site_label_3
_geom_angle
O5 Cu1 O4 90.3(2)
O5 Cu1 N4 92.58(18)
O4 Cu1 N4 156.32(17)
O5 Cu1 N1 166.42(18)
O4 Cu1 N1 91.75(19)
N4 Cu1 N1 90.89(17)
O5 Cu1 O3 99.31(17)
O4 Cu1 O3 55.36(16)
N4 Cu1 O3 101.01(16)
N1 Cu1 O3 92.90(17)
C10 O1 C9 116.2(4)
C11 O2 C16 117.5(4)
C25 O3 Cu1 78.9(4)
C25 O4 Cu1 105.1(4)
C27 O5 Cu1 103.2(4)
C7 N1 C1 106.2(5)
C7 N1 Cu1 125.9(4)
C1 N1 Cu1 127.3(3)
C7 N2 C2 106.6(4)
C7 N2 C8 125.0(6)
C2 N2 C8 128.3(5)
C24 N3 C18 107.1(5)
C24 N3 C17 126.1(5)
C18 N3 C17 126.8(5)
C24 N4 C19 105.3(5)
C24 N4 Cu1 119.7(4)
C19 N4 Cu1 134.7(3)
C6 C1 N1 131.1(5)
C6 C1 C2 120.5(5)
N1 C1 C2 108.5(5)
C3 C2 N2 132.2(6)
C3 C2 C1 121.6(6)
N2 C2 C1 106.2(5)
C4 C3 C2 117.2(6)
C4 C3 H3 121.4
C2 C3 H3 121.4
C3 C4 C5 121.4(6)
C3 C4 H4 119.3
C5 C4 H4 119.3
C6 C5 C4 120.6(6)
C6 C5 H5 119.7
C4 C5 H5 119.7
C1 C6 C5 118.6(5)
C1 C6 H6 120.7
C5 C6 H6 120.7
N1 C7 N2 112.6(5)
N1 C7 H7 123.7
N2 C7 H7 123.7
N2 C8 C9 112.4(5)
N2 C8 H8A 109.1
C9 C8 H8A 109.1
N2 C8 H8B 109.1
C9 C8 H8B 109.1
H8A C8 H8B 107.9
O1 C9 C8 107.9(5)
O1 C9 H9A 110.1
C8 C9 H9A 110.1
O1 C9 H9B 110.1
C8 C9 H9B 110.1
H9A C9 H9B 108.4
C15 C10 O1 125.4(5)
C15 C10 C11 120.3(5)
O1 C10 C11 114.3(4)
O2 C11 C12 123.7(5)
O2 C11 C10 117.5(4)
C12 C11 C10 118.7(5)
C11 C12 C13 120.1(5)
C11 C12 H12 119.9
C13 C12 H12 119.9
C14 C13 C12 120.2(6)
C14 C13 H13 119.9
C12 C13 H13 119.9
C13 C14 C15 119.7(6)
C13 C14 H14 120.1
C15 C14 H14 120.1
C14 C15 C10 120.8(5)
C14 C15 H15 119.6
C10 C15 H15 119.6
O2 C16 C17 109.1(5)
O2 C16 H16A 109.9
C17 C16 H16A 109.9
O2 C16 H16B 109.9
C17 C16 H16B 109.9
H16A C16 H16B 108.3
N3 C17 C16 112.9(4)
N3 C17 H17A 109.0
C16 C17 H17A 109.0
N3 C17 H17B 109.0
C16 C17 H17B 109.0
H17A C17 H17B 107.8
C19 C18 N3 105.2(5)
C19 C18 C23 122.8(5)
N3 C18 C23 131.9(5)
C18 C19 C20 120.9(5)
C18 C19 N4 108.8(5)
C20 C19 N4 130.3(5)
C21 C20 C19 116.7(5)
C21 C20 H20 121.7
C19 C20 H20 121.7
C22 C21 C20 121.9(6)
C22 C21 H21 119.1
C20 C21 H21 119.1
C21 C22 C23 122.8(6)
C21 C22 H22 118.6
C23 C22 H22 118.6
C22 C23 C18 114.9(6)
C22 C23 H23 122.6
C18 C23 H23 122.6
N4 C24 N3 113.5(5)
N4 C24 H24 123.3
N3 C24 H24 123.3
O3 C25 O4 120.6(6)
O3 C25 C26 122.7(7)
O4 C25 C26 116.7(7)
C25 C26 H26A 109.5
C25 C26 H26B 109.5
H26A C26 H26B 109.5
C25 C26 H26C 109.5
H26A C26 H26C 109.5
H26B C26 H26C 109.5
O6 C27 O5 121.3(6)
O6 C27 C28 119.2(6)
O5 C27 C28 119.3(6)
C27 C28 H28A 109.5
C27 C28 H28B 109.5
H28A C28 H28B 109.5
C27 C28 H28C 109.5
H28A C28 H28C 109.5
H28B C28 H28C 109.5
H10B O10 H10A 117.1

loop_
_geom_bond_atom_site_label_1
_geom_bond_atom_site_label_2
_geom_bond_distance
Cu1 O5 1.975(4)
Cu1 O4 1.978(4)
Cu1 N4 1.984(5)
Cu1 N1 1.989(4)
Cu1 O3 2.553(4)
O1 C10 1.378(6)
O1 C9 1.416(6)
O2 C11 1.372(6)
O2 C16 1.423(6)
O3 C25 1.229(8)
O4 C25 1.265(7)
O5 C27 1.239(7)
O6 C27 1.240(7)
N1 C7 1.312(7)
N1 C1 1.390(7)
N2 C7 1.357(7)
N2 C2 1.385(7)
N2 C8 1.458(7)
N3 C24 1.321(7)
N3 C18 1.398(7)
N3 C17 1.469(7)
N4 C24 1.309(6)
N4 C19 1.396(6)
C1 C6 1.363(7)
C1 C2 1.395(7)
C2 C3 1.383(8)
C3 C4 1.368(9)
C3 H3 0.9300
C4 C5 1.397(9)
C4 H4 0.9300
C5 C6 1.374(8)
C5 H5 0.9300
C6 H6 0.9300
C7 H7 0.9300
C8 C9 1.508(8)
C8 H8A 0.9700
C8 H8B 0.9700
C9 H9A 0.9700
C9 H9B 0.9700
C10 C15 1.373(7)
C10 C11 1.393(7)
C11 C12 1.377(7)
C12 C13 1.399(8)
C12 H12 0.9300
C13 C14 1.366(8)
C13 H13 0.9300
C14 C15 1.369(8)
C14 H14 0.9300
C15 H15 0.9300
C16 C17 1.498(7)
C16 H16A 0.9700
C16 H16B 0.9700
C17 H17A 0.9700
C17 H17B 0.9700
C18 C19 1.380(8)
C18 C23 1.401(8)
C19 C20 1.394(7)
C20 C21 1.380(8)
C20 H20 0.9300
C21 C22 1.376(8)
C21 H21 0.9300
C22 C23 1.385(8)
C22 H22 0.9300
C23 H23 0.9300
C24 H24 0.9300
C25 C26 1.483(10)
C26 H26A 0.9600
C26 H26B 0.9600
C26 H26C 0.9600
C27 C28 1.521(8)
C28 H28A 0.9600
C28 H28B 0.9600
C28 H28C 0.9600
O7 C29 1.445(14)
O10 H10B 0.8516
O10 H10A 0.8502

loop_
_geom_torsion_atom_site_label_1
_geom_torsion_atom_site_label_2
_geom_torsion_atom_site_label_3
_geom_torsion_atom_site_label_4
_geom_torsion
O5 Cu1 O3 C25 82.9(5)
O4 Cu1 O3 C25 -1.0(5)
N4 Cu1 O3 C25 177.4(5)
N1 Cu1 O3 C25 -91.1(5)
O5 Cu1 O4 C25 -100.2(5)
N4 Cu1 O4 C25 -2.9(8)
N1 Cu1 O4 C25 93.3(5)
O3 Cu1 O4 C25 1.0(4)
O4 Cu1 O5 C27 -93.4(4)
N4 Cu1 O5 C27 110.1(4)
N1 Cu1 O5 C27 5.4(10)
O3 Cu1 O5 C27 -148.3(4)
O5 Cu1 N1 C7 -178.2(7)
O4 Cu1 N1 C7 -79.5(4)
N4 Cu1 N1 C7 77.0(4)
O3 Cu1 N1 C7 -24.1(4)
O5 Cu1 N1 C1 11.7(10)
O4 Cu1 N1 C1 110.4(4)
N4 Cu1 N1 C1 -93.2(4)
O3 Cu1 N1 C1 165.8(4)
O5 Cu1 N4 C24 123.6(4)
O4 Cu1 N4 C24 26.8(7)
N1 Cu1 N4 C24 -69.5(4)
O3 Cu1 N4 C24 23.6(4)
O5 Cu1 N4 C19 -48.5(5)
O4 Cu1 N4 C19 -145.3(5)
N1 Cu1 N4 C19 118.3(4)
O3 Cu1 N4 C19 -148.5(4)
C7 N1 C1 C6 -179.4(5)
Cu1 N1 C1 C6 -7.7(8)
C7 N1 C1 C2 0.1(5)
Cu1 N1 C1 C2 171.8(3)
C7 N2 C2 C3 -178.3(5)
C8 N2 C2 C3 5.2(8)
C7 N2 C2 C1 0.2(5)
C8 N2 C2 C1 -176.4(4)
C6 C1 C2 C3 -2.0(7)
N1 C1 C2 C3 178.5(4)
C6 C1 C2 N2 179.4(4)
N1 C1 C2 N2 -0.2(5)
N2 C2 C3 C4 -179.7(5)
C1 C2 C3 C4 2.1(8)
C2 C3 C4 C5 -2.1(9)
C3 C4 C5 C6 2.0(9)
N1 C1 C6 C5 -178.8(5)
C2 C1 C6 C5 1.8(7)
C4 C5 C6 C1 -1.8(8)
C1 N1 C7 N2 0.0(6)
Cu1 N1 C7 N2 -171.8(3)
C2 N2 C7 N1 -0.1(6)
C8 N2 C7 N1 176.6(4)
C7 N2 C8 C9 -112.1(6)
C2 N2 C8 C9 63.9(7)
C10 O1 C9 C8 179.3(5)
N2 C8 C9 O1 63.1(7)
C9 O1 C10 C15 -3.7(8)
C9 O1 C10 C11 176.2(5)
C16 O2 C11 C12 9.7(8)
C16 O2 C11 C10 -173.8(5)
C15 C10 C11 O2 -179.9(5)
O1 C10 C11 O2 0.2(7)
C15 C10 C11 C12 -3.2(8)
O1 C10 C11 C12 176.8(5)
O2 C11 C12 C13 178.9(6)
C10 C11 C12 C13 2.5(9)
C11 C12 C13 C14 -0.7(11)
C12 C13 C14 C15 -0.5(11)
C13 C14 C15 C10 -0.3(10)
O1 C10 C15 C14 -177.9(6)
C11 C10 C15 C14 2.1(9)
C11 O2 C16 C17 176.9(4)
C24 N3 C17 C16 100.7(6)
C18 N3 C17 C16 -78.9(7)
O2 C16 C17 N3 -63.3(6)
C24 N3 C18 C19 0.2(5)
C17 N3 C18 C19 179.8(4)
C24 N3 C18 C23 -178.7(5)
C17 N3 C18 C23 1.0(8)
N3 C18 C19 C20 -178.5(4)
C23 C18 C19 C20 0.5(7)
N3 C18 C19 N4 0.4(5)
C23 C18 C19 N4 179.3(4)
C24 N4 C19 C18 -0.8(5)
Cu1 N4 C19 C18 172.1(3)
C24 N4 C19 C20 178.0(5)
Cu1 N4 C19 C20 -9.1(8)
C18 C19 C20 C21 0.0(7)
N4 C19 C20 C21 -178.6(5)
C19 C20 C21 C22 -0.4(8)
C20 C21 C22 C23 0.4(9)
C21 C22 C23 C18 0.1(8)
C19 C18 C23 C22 -0.5(7)
N3 C18 C23 C22 178.2(5)
C19 N4 C24 N3 0.9(6)
Cu1 N4 C24 N3 -173.3(3)
C18 N3 C24 N4 -0.7(6)
C17 N3 C24 N4 179.6(4)
Cu1 O3 C25 O4 1.4(7)
Cu1 O3 C25 C26 178.8(8)
Cu1 O4 C25 O3 -1.9(9)
Cu1 O4 C25 C26 -179.4(6)
Cu1 O5 C27 O6 -1.6(7)
Cu1 O5 C27 C28 -178.0(5)
